data_4316902
loop_
_publ_author_name
'Sayandev Chatterjee'
'Jeanette A. Krause'
'Allen G. Oliver'
'William B. Connick'

_publ_contact_author_address
;     Department of Chemistry
      University of Cincinnati
      Cincinnati, OH 45221
;
_publ_contact_author_email bill.connick@uc.edu
_publ_contact_author_fax '513 556 9239'
_publ_contact_author_name 'Dr. William B. Connick'
_publ_contact_author_phone '513 556 0148 '
_publ_section_title
;
 Intramolecular NH...Pt Interactions of Platinum(II) Diimine Complexes
 with Phenyl Ligands
;
_journal_name_full 'Inorganic Chemistry'
_journal_page_first 9798
_journal_page_last 9808
_journal_paper_doi 10.1021/ic1007582
_journal_volume 49
_journal_year 2010
_chemical_formula_moiety 'C34 H42 N4 Pt, 2(P F6)'
_chemical_formula_sum 'C34 H42 F12 N4 P2 Pt'
_chemical_formula_weight 991.75
_chemical_name_systematic
; 
 ? 
;
_space_group_IT_number 9
_symmetry_cell_setting monoclinic
_symmetry_space_group_name_Hall 'C -2yc'
_symmetry_space_group_name_H-M 'C 1 c 1'
_atom_sites_solution_hydrogens mixed
_atom_sites_solution_primary direct
_atom_sites_solution_secondary difmap
_audit_creation_method SHELXL-97
_cell_angle_alpha 90.00
_cell_angle_beta 93.313(1)
_cell_angle_gamma 90.00
_cell_formula_units_Z 8
_cell_length_a 26.0414(5)
_cell_length_b 11.3056(2)
_cell_length_c 25.2438(5)
_cell_measurement_reflns_used 8940
_cell_measurement_temperature 150(2)
_cell_measurement_theta_max 68.00
_cell_measurement_theta_min 2.51
_cell_volume 7419.7(2)
_computing_cell_refinement 'Bruker SAINT v6.45A'
_computing_data_collection 'Bruker SMART v5.31'
_computing_data_reduction 'Bruker SAINT v6.45A'
_computing_molecular_graphics 'Bruker SHELXTL v6.14'
_computing_publication_material 'Bruker SHELXTL v6.14'
_computing_structure_refinement 'Bruker SHELXTL v6.14'
_computing_structure_solution 'Bruker SHELXTL v6.14'
_diffrn_ambient_temperature 150(2)
_diffrn_detector_area_resol_mean 0.83
_diffrn_measured_fraction_theta_full 0.984
_diffrn_measured_fraction_theta_max 0.984
_diffrn_measurement_device_type 'Bruker SMART6000 CCD'
_diffrn_measurement_method '\w scans'
_diffrn_radiation_monochromator graphite
_diffrn_radiation_source 'fine-focus sealed tube'
_diffrn_radiation_type CuK\a
_diffrn_radiation_wavelength 1.54178
_diffrn_reflns_av_R_equivalents 0.0364
_diffrn_reflns_av_sigmaI/netI 0.0450
_diffrn_reflns_limit_h_max 31
_diffrn_reflns_limit_h_min -31
_diffrn_reflns_limit_k_max 13
_diffrn_reflns_limit_k_min -13
_diffrn_reflns_limit_l_max 30
_diffrn_reflns_limit_l_min -30
_diffrn_reflns_number 30383
_diffrn_reflns_theta_full 67.90
_diffrn_reflns_theta_max 67.90
_diffrn_reflns_theta_min 3.40
_diffrn_standards_decay_% 0
_diffrn_standards_number 0
_exptl_absorpt_coefficient_mu 8.724
_exptl_absorpt_correction_T_max 0.2936
_exptl_absorpt_correction_T_min 0.1235
_exptl_absorpt_correction_type multi-scan
_exptl_absorpt_process_details 'SADABS v2.10 (Sheldrick)'
_exptl_crystal_colour yellow
_exptl_crystal_density_diffrn 1.776
_exptl_crystal_density_meas ?
_exptl_crystal_description 'irregular block'
_exptl_crystal_F_000 3920
_exptl_crystal_size_max 0.30
_exptl_crystal_size_mid 0.25
_exptl_crystal_size_min 0.15
_refine_diff_density_max 0.725
_refine_diff_density_min -0.606
_refine_diff_density_rms 0.089
_refine_ls_abs_structure_details 'Flack H D (1983), Acta Cryst. A39, 876-881, 5632 Friedel pairs'
_refine_ls_abs_structure_Flack -0.011(4)
_refine_ls_extinction_method none
_refine_ls_goodness_of_fit_ref 1.032
_refine_ls_hydrogen_treatment constr
_refine_ls_matrix_type full
_refine_ls_number_parameters 1037
_refine_ls_number_reflns 12271
_refine_ls_number_restraints 2
_refine_ls_restrained_S_all 1.032
_refine_ls_R_factor_all 0.0241
_refine_ls_R_factor_gt 0.0238
_refine_ls_shift/su_max 0.008
_refine_ls_shift/su_mean 0.000
_refine_ls_structure_factor_coef Fsqd
_refine_ls_weighting_details 'calc w=1/[\s^2^(Fo^2^)+(0.0283P)^2^+4.3491P] where P=(Fo^2^+2Fc^2^)/3'
_refine_ls_weighting_scheme calc
_refine_ls_wR_factor_gt 0.0589
_refine_ls_wR_factor_ref 0.0590
_reflns_number_gt 12142
_reflns_number_total 12271
_reflns_threshold_expression >2\s(I)
_cod_data_source_file ic1007582_si_001_5.cif
_cod_data_source_block 4
_cod_depositor_comments
;
The following automatic conversions were performed:

'_symmetry_cell_setting' value 'Monoclinic' changed to 'monoclinic'
according to the built-in table from CIF Core dictionary named
'cif_core.dic' version 2.4.1 from 2010-06-29.

Automatic conversion script
Id: cif_fix_values 1646 2011-03-28 12:23:43Z adriana 

The following automatic conversions were performed:

'_exptl_crystal_density_meas' value 'not measured' was changed to '?'
- the value is perceived as not measured.

Automatic conversion script
Id: cif_fix_values 3008 2015-01-20 13:52:24Z robertas 
;
_cod_database_code 4316902

loop_
_symmetry_equiv_pos_as_xyz
'x, y, z'
'x, -y, z+1/2'
'x+1/2, y+1/2, z'
'x+1/2, -y+1/2, z+1/2'

loop_
_atom_site_label
_atom_site_type_symbol
_atom_site_fract_x
_atom_site_fract_y
_atom_site_fract_z
_atom_site_U_iso_or_equiv
_atom_site_adp_type
_atom_site_occupancy
_atom_site_symmetry_multiplicity
_atom_site_calc_flag
_atom_site_refinement_flags
_atom_site_disorder_assembly
_atom_site_disorder_group
Pt1 Pt 0.886221(4) 1.022878(12) 0.880171(4) 0.01757(5) Uani 1 1 d . . .
N1A N 0.96389(13) 0.9688(3) 0.88207(15) 0.0223(7) Uani 1 1 d . . .
N2A N 0.89145(13) 0.9153(3) 0.94846(12) 0.0212(7) Uani 1 1 d . . .
N3A N 0.85642(12) 0.8692(3) 0.77712(12) 0.0223(6) Uani 1 1 d . . .
H1A H 0.8669 0.8851 0.8140 0.050 Uiso 1 1 d . . .
N4A N 0.84921(13) 1.2812(3) 0.93013(14) 0.0302(8) Uani 1 1 d . . .
H2A H 0.8697 1.2126 0.9249 0.050 Uiso 1 1 d . . .
C1A C 0.9990(2) 1.0019(5) 0.8485(2) 0.0325(12) Uani 1 1 d . . .
H3A H 0.9907 1.0641 0.8242 0.039 Uiso 1 1 calc R . .
C2A C 1.04727(18) 0.9494(5) 0.8475(2) 0.0399(11) Uani 1 1 d . . .
H4A H 1.0715 0.9747 0.8232 0.048 Uiso 1 1 calc R . .
C3A C 1.05873(17) 0.8588(4) 0.8832(2) 0.0376(10) Uani 1 1 d . . .
H5A H 1.0911 0.8201 0.8833 0.045 Uiso 1 1 calc R . .
C4A C 1.02314(17) 0.8250(4) 0.91861(18) 0.0350(9) Uani 1 1 d . . .
H6A H 1.0309 0.7633 0.9433 0.042 Uiso 1 1 calc R . .
C5A C 0.97584(15) 0.8818(4) 0.91788(15) 0.0244(8) Uani 1 1 d . . .
C8A C 0.94339(18) 0.7738(4) 0.99710(18) 0.0349(9) Uani 1 1 d . . .
H7A H 0.9744 0.7295 1.0012 0.042 Uiso 1 1 calc R . .
C9A C 0.93600(15) 0.8547(3) 0.95539(15) 0.0255(8) Uani 1 1 d . . .
C10A C 0.90510(19) 0.7590(4) 1.03237(18) 0.0391(10) Uani 1 1 d . . .
H8A H 0.9095 0.7042 1.0608 0.047 Uiso 1 1 calc R . .
C11A C 0.86059(19) 0.8244(4) 1.02583(17) 0.0339(10) Uani 1 1 d . . .
H9A H 0.8343 0.8172 1.0502 0.041 Uiso 1 1 calc R . .
C12A C 0.85476(17) 0.9006(4) 0.98319(16) 0.0254(8) Uani 1 1 d . . .
H10A H 0.8237 0.9443 0.9782 0.030 Uiso 1 1 calc R . .
C13A C 0.88880(14) 1.1195(3) 0.81239(15) 0.0206(8) Uani 1 1 d . . .
C14A C 0.91995(16) 1.2195(4) 0.81258(17) 0.0245(9) Uani 1 1 d . . .
H11A H 0.9384 1.2413 0.8447 0.029 Uiso 1 1 calc R . .
C15A C 0.92520(17) 1.2890(4) 0.76763(19) 0.0285(9) Uani 1 1 d . . .
H12A H 0.9465 1.3573 0.7697 0.034 Uiso 1 1 calc R . .
C16A C 0.89955(17) 1.2589(4) 0.71994(17) 0.0315(9) Uani 1 1 d . . .
H13A H 0.9030 1.3056 0.6891 0.038 Uiso 1 1 calc R . .
C17A C 0.86856(16) 1.1580(4) 0.71837(16) 0.0290(8) Uani 1 1 d . . .
H14A H 0.8506 1.1366 0.6860 0.035 Uiso 1 1 calc R . .
C18A C 0.86332(14) 1.0882(3) 0.76308(15) 0.0233(7) Uani 1 1 d . . .
C19A C 0.82926(18) 0.9800(3) 0.75695(19) 0.0272(9) Uani 1 1 d . . .
H15A H 0.7980 0.9924 0.7768 0.033 Uiso 1 1 calc R . .
H16A H 0.8184 0.9696 0.7190 0.033 Uiso 1 1 calc R . .
C20A C 0.90521(17) 0.8424(4) 0.75019(16) 0.0306(9) Uani 1 1 d . . .
H17A H 0.9279 0.9128 0.7517 0.037 Uiso 1 1 calc R . .
H18A H 0.8969 0.8230 0.7124 0.037 Uiso 1 1 calc R . .
C21A C 0.93258(18) 0.7396(4) 0.7773(2) 0.0367(11) Uani 1 1 d . . .
H19A H 0.9434 0.7622 0.8142 0.044 Uiso 1 1 calc R . .
H20A H 0.9639 0.7209 0.7586 0.044 Uiso 1 1 calc R . .
C22A C 0.89873(19) 0.6299(4) 0.7783(2) 0.0386(10) Uani 1 1 d . . .
H21A H 0.8920 0.5998 0.7417 0.046 Uiso 1 1 calc R . .
H22A H 0.9167 0.5672 0.7996 0.046 Uiso 1 1 calc R . .
C23A C 0.84800(19) 0.6596(4) 0.80221(19) 0.0342(10) Uani 1 1 d . . .
H23A H 0.8251 0.5897 0.7994 0.041 Uiso 1 1 calc R . .
H24A H 0.8545 0.6783 0.8403 0.041 Uiso 1 1 calc R . .
C24A C 0.82142(16) 0.7634(4) 0.77474(16) 0.0289(9) Uani 1 1 d . . .
H25A H 0.8122 0.7429 0.7373 0.035 Uiso 1 1 calc R . .
H26A H 0.7893 0.7821 0.7922 0.035 Uiso 1 1 calc R . .
C25A C 0.80921(14) 1.0489(4) 0.88033(15) 0.0201(7) Uani 1 1 d . . .
C26A C 0.77812(16) 0.9468(4) 0.87954(16) 0.0237(8) Uani 1 1 d . . .
H27A H 0.7944 0.8717 0.8816 0.028 Uiso 1 1 calc R . .
C27A C 0.72453(18) 0.9511(4) 0.87595(17) 0.0299(9) Uani 1 1 d . . .
H28A H 0.7050 0.8800 0.8750 0.036 Uiso 1 1 calc R . .
C28A C 0.69996(16) 1.0597(5) 0.87370(17) 0.0304(9) Uani 1 1 d . . .
H29A H 0.6635 1.0641 0.8703 0.036 Uiso 1 1 calc R . .
C29A C 0.72948(15) 1.1625(4) 0.87650(15) 0.0284(9) Uani 1 1 d . . .
H30A H 0.7127 1.2371 0.8762 0.034 Uiso 1 1 calc R . .
C30A C 0.78328(14) 1.1581(4) 0.87972(14) 0.0230(8) Uani 1 1 d . . .
C31A C 0.81137(15) 1.2755(3) 0.88236(15) 0.0261(8) Uani 1 1 d . . .
H31A H 0.8300 1.2864 0.8496 0.031 Uiso 1 1 calc R . .
H32A H 0.7861 1.3405 0.8844 0.031 Uiso 1 1 calc R . .
C32A C 0.8240(2) 1.2740(5) 0.98266(17) 0.0375(10) Uani 1 1 d . . .
H33A H 0.7994 1.2071 0.9817 0.045 Uiso 1 1 calc R . .
H34A H 0.8506 1.2589 1.0115 0.045 Uiso 1 1 calc R . .
C33A C 0.79621(19) 1.3859(5) 0.99391(19) 0.0412(11) Uani 1 1 d . . .
H35A H 0.7811 1.3792 1.0289 0.049 Uiso 1 1 calc R . .
H36A H 0.7677 1.3969 0.9667 0.049 Uiso 1 1 calc R . .
C34A C 0.8312(2) 1.4942(4) 0.9942(2) 0.0422(12) Uani 1 1 d . . .
H37A H 0.8580 1.4882 1.0236 0.051 Uiso 1 1 calc R . .
H38A H 0.8109 1.5668 0.9994 0.051 Uiso 1 1 calc R . .
C35A C 0.8565(2) 1.4999(4) 0.9407(2) 0.0408(12) Uani 1 1 d . . .
H39A H 0.8298 1.5145 0.9120 0.049 Uiso 1 1 calc R . .
H40A H 0.8812 1.5665 0.9412 0.049 Uiso 1 1 calc R . .
C36A C 0.88422(17) 1.3869(4) 0.9297(2) 0.0414(11) Uani 1 1 d . . .
H41A H 0.9128 1.3760 0.9569 0.050 Uiso 1 1 calc R . .
H42A H 0.8992 1.3927 0.8947 0.050 Uiso 1 1 calc R . .
Pt2 Pt 0.613805(5) 0.485836(13) 0.619668(5) 0.01727(5) Uani 1 1 d . . .
N1B N 0.61800(13) 0.3435(3) 0.67420(13) 0.0234(7) Uani 1 1 d . . .
N2B N 0.69117(14) 0.4933(3) 0.64864(15) 0.0212(7) Uani 1 1 d . . .
N3B N 0.59806(12) 0.3318(3) 0.51377(12) 0.0239(7) Uani 1 1 d . . .
H1B H 0.6197 0.3732 0.5412 0.050 Uiso 1 1 d . . .
N4B N 0.58103(12) 0.7514(3) 0.66346(12) 0.0223(6) Uani 1 1 d . . .
H2B H 0.6011 0.6806 0.6632 0.050 Uiso 1 1 d . . .
C1B C 0.57851(17) 0.2729(4) 0.68659(18) 0.0267(9) Uani 1 1 d . . .
H3B H 0.5457 0.2847 0.6690 0.032 Uiso 1 1 calc R . .
C2B C 0.58442(19) 0.1847(4) 0.72384(18) 0.0343(10) Uani 1 1 d . . .
H4B H 0.5561 0.1360 0.7317 0.041 Uiso 1 1 calc R . .
C3B C 0.6320(2) 0.1677(4) 0.7497(2) 0.0436(12) Uani 1 1 d . . .
H5B H 0.6366 0.1086 0.7764 0.052 Uiso 1 1 calc R . .
C4B C 0.67271(19) 0.2372(4) 0.73656(19) 0.0386(10) Uani 1 1 d . . .
H6B H 0.7058 0.2259 0.7537 0.046 Uiso 1 1 calc R . .
C5B C 0.66510(16) 0.3237(3) 0.69808(16) 0.0267(8) Uani 1 1 d . . .
C8B C 0.75780(17) 0.3885(4) 0.69850(18) 0.0355(10) Uani 1 1 d . . .
H7B H 0.7681 0.3242 0.7209 0.043 Uiso 1 1 calc R . .
C9B C 0.70642(15) 0.4032(3) 0.68182(15) 0.0238(8) Uani 1 1 d . . .
C10B C 0.79391(19) 0.4684(4) 0.6822(2) 0.0357(11) Uani 1 1 d . . .
H8B H 0.8293 0.4581 0.6924 0.043 Uiso 1 1 calc R . .
C11B C 0.77801(17) 0.5631(4) 0.6509(2) 0.0334(10) Uani 1 1 d . . .
H9B H 0.8020 0.6206 0.6404 0.040 Uiso 1 1 calc R . .
C12B C 0.72677(17) 0.5727(4) 0.63531(17) 0.0259(9) Uani 1 1 d . . .
H10B H 0.7159 0.6385 0.6141 0.031 Uiso 1 1 calc R . .
C13B C 0.53809(15) 0.4641(4) 0.59629(17) 0.0208(8) Uani 1 1 d . . .
C14B C 0.5013(2) 0.4811(4) 0.6346(2) 0.0283(12) Uani 1 1 d . . .
H11B H 0.5129 0.5022 0.6697 0.034 Uiso 1 1 calc R . .
C15B C 0.44913(19) 0.4681(4) 0.6230(2) 0.0358(12) Uani 1 1 d . . .
H12B H 0.4256 0.4844 0.6495 0.043 Uiso 1 1 calc R . .
C16B C 0.43108(16) 0.4315(4) 0.5732(2) 0.0362(10) Uani 1 1 d . . .
H13B H 0.3953 0.4211 0.5652 0.043 Uiso 1 1 calc R . .
C17B C 0.46567(16) 0.4104(4) 0.53555(18) 0.0331(9) Uani 1 1 d . . .
H14B H 0.4535 0.3836 0.5014 0.040 Uiso 1 1 calc R . .
C18B C 0.51865(15) 0.4274(3) 0.54613(16) 0.0248(8) Uani 1 1 d . . .
C19B C 0.55186(15) 0.4073(4) 0.50020(15) 0.0282(8) Uani 1 1 d . . .
H15B H 0.5309 0.3692 0.4710 0.034 Uiso 1 1 calc R . .
H16B H 0.5635 0.4849 0.4872 0.034 Uiso 1 1 calc R . .
C20B C 0.63289(17) 0.3261(4) 0.46806(16) 0.0318(9) Uani 1 1 d . . .
H17B H 0.6413 0.4072 0.4566 0.038 Uiso 1 1 calc R . .
H18B H 0.6151 0.2848 0.4377 0.038 Uiso 1 1 calc R . .
C21B C 0.68204(19) 0.2604(5) 0.4850(2) 0.0415(11) Uani 1 1 d . . .
H19B H 0.7040 0.2537 0.4544 0.050 Uiso 1 1 calc R . .
H20B H 0.7013 0.3058 0.5132 0.050 Uiso 1 1 calc R . .
C22B C 0.6703(2) 0.1383(5) 0.5054(2) 0.0493(13) Uani 1 1 d . . .
H21B H 0.7026 0.0994 0.5184 0.059 Uiso 1 1 calc R . .
H22B H 0.6546 0.0899 0.4761 0.059 Uiso 1 1 calc R . .
C23B C 0.6336(2) 0.1452(4) 0.5501(2) 0.0415(11) Uani 1 1 d . . .
H23B H 0.6509 0.1863 0.5809 0.050 Uiso 1 1 calc R . .
H24B H 0.6249 0.0642 0.5615 0.050 Uiso 1 1 calc R . .
C24B C 0.58444(18) 0.2110(4) 0.53300(18) 0.0332(9) Uani 1 1 d . . .
H25B H 0.5654 0.1668 0.5043 0.040 Uiso 1 1 calc R . .
H26B H 0.5621 0.2178 0.5633 0.040 Uiso 1 1 calc R . .
C25B C 0.61803(14) 0.6196(4) 0.56657(15) 0.0206(8) Uani 1 1 d . . .
C26B C 0.65288(16) 0.6084(4) 0.52704(17) 0.0248(9) Uani 1 1 d . . .
H27B H 0.6737 0.5395 0.5264 0.030 Uiso 1 1 calc R . .
C27B C 0.65834(17) 0.6948(4) 0.48830(17) 0.0289(9) Uani 1 1 d . . .
H28B H 0.6817 0.6826 0.4613 0.035 Uiso 1 1 calc R . .
C28B C 0.62985(15) 0.7986(4) 0.48896(16) 0.0291(9) Uani 1 1 d . . .
H29B H 0.6336 0.8579 0.4628 0.035 Uiso 1 1 calc R . .
C29B C 0.59633(15) 0.8136(4) 0.52816(17) 0.0261(8) Uani 1 1 d . . .
H30B H 0.5771 0.8849 0.5293 0.031 Uiso 1 1 calc R . .
C30B C 0.58952(14) 0.7267(3) 0.56688(15) 0.0208(7) Uani 1 1 d . . .
C31B C 0.55317(14) 0.7550(3) 0.60953(14) 0.0238(8) Uani 1 1 d . . .
H31B H 0.5382 0.8346 0.6032 0.029 Uiso 1 1 calc R . .
H32B H 0.5247 0.6969 0.6082 0.029 Uiso 1 1 calc R . .
C32B C 0.62189(16) 0.8450(4) 0.66994(16) 0.0307(9) Uani 1 1 d . . .
H33B H 0.6057 0.9242 0.6677 0.037 Uiso 1 1 calc R . .
H34B H 0.6457 0.8382 0.6409 0.037 Uiso 1 1 calc R . .
C33B C 0.65171(17) 0.8318(5) 0.72284(18) 0.0371(11) Uani 1 1 d . . .
H35B H 0.6769 0.8971 0.7274 0.044 Uiso 1 1 calc R . .
H36B H 0.6710 0.7563 0.7234 0.044 Uiso 1 1 calc R . .
C34B C 0.61598(18) 0.8336(5) 0.76880(17) 0.0379(10) Uani 1 1 d . . .
H37B H 0.6361 0.8180 0.8025 0.045 Uiso 1 1 calc R . .
H38B H 0.6001 0.9129 0.7713 0.045 Uiso 1 1 calc R . .
C35B C 0.57420(18) 0.7409(4) 0.76058(17) 0.0328(10) Uani 1 1 d . . .
H39B H 0.5899 0.6612 0.7618 0.039 Uiso 1 1 calc R . .
H40B H 0.5502 0.7464 0.7895 0.039 Uiso 1 1 calc R . .
C36B C 0.54483(16) 0.7583(4) 0.70789(16) 0.0271(8) Uani 1 1 d . . .
H41B H 0.5276 0.8363 0.7073 0.032 Uiso 1 1 calc R . .
H42B H 0.5180 0.6965 0.7030 0.032 Uiso 1 1 calc R . .
P1 P 0.53046(5) 0.02657(11) 0.38829(6) 0.0319(3) Uani 1 1 d . . .
F1 F 0.55870(13) -0.0874(3) 0.36742(14) 0.0530(8) Uani 1 1 d . . .
F2 F 0.47806(13) -0.0457(3) 0.39057(15) 0.0594(8) Uani 1 1 d . . .
F3 F 0.54536(16) -0.0098(3) 0.44758(14) 0.0535(9) Uani 1 1 d . . .
F4 F 0.58306(12) 0.0994(3) 0.38628(13) 0.0523(7) Uani 1 1 d . . .
F5 F 0.51449(15) 0.0641(4) 0.32841(14) 0.0681(10) Uani 1 1 d . . .
F6 F 0.50351(12) 0.1439(3) 0.40961(15) 0.0572(8) Uani 1 1 d . . .
P2 P 0.45905(5) 0.06191(11) 0.62562(6) 0.0333(3) Uani 1 1 d . . .
F7A F 0.4541(2) -0.0742(6) 0.6130(3) 0.0624(18) Uani 0.70 1 d P . .
F7B F 0.4617(7) -0.0517(15) 0.5818(7) 0.070(5) Uani 0.30 1 d P . .
F8 F 0.52049(12) 0.0573(3) 0.61898(14) 0.0554(8) Uani 1 1 d . . .
F9 F 0.46458(14) 0.1906(3) 0.64968(16) 0.0679(10) Uani 1 1 d . . .
F10 F 0.39999(13) 0.0619(4) 0.6362(2) 0.0776(12) Uani 1 1 d . . .
F11 F 0.47110(16) 0.0139(4) 0.68524(19) 0.0703(12) Uani 1 1 d . . .
F12 F 0.44758(18) 0.1124(5) 0.56895(15) 0.0901(14) Uani 1 1 d . . .
P3 P 0.76590(5) 0.92220(13) 0.60607(5) 0.0314(3) Uani 1 1 d . . .
F13 F 0.75473(12) 0.8626(3) 0.66194(11) 0.0509(8) Uani 1 1 d . A .
F14 F 0.77780(14) 0.9753(3) 0.54941(14) 0.0558(9) Uani 1 1 d . A .
F15A F 0.7067(2) 0.9288(10) 0.5881(3) 0.068(2) Uani 0.55 1 d P A 1
F16A F 0.8176(5) 0.9854(12) 0.6278(4) 0.086(4) Uani 0.55 1 d P A 1
F17A F 0.7594(5) 1.0515(8) 0.6322(5) 0.082(3) Uani 0.55 1 d P A 1
F18A F 0.8036(4) 0.8117(8) 0.5910(3) 0.078(2) Uani 0.55 1 d P A 1
F15B F 0.7210(4) 0.8414(12) 0.5811(3) 0.073(3) Uani 0.45 1 d P A 2
F16B F 0.8231(4) 0.9141(12) 0.6270(6) 0.065(3) Uani 0.45 1 d P A 2
F17B F 0.7291(7) 1.0191(11) 0.6166(5) 0.090(5) Uani 0.45 1 d P A 2
F18B F 0.7684(5) 0.7949(7) 0.5828(3) 0.062(2) Uani 0.45 1 d P A 2
P4 P 0.70042(5) 0.54219(11) 0.83568(5) 0.0320(2) Uani 1 1 d . . .
F19 F 0.74519(13) 0.4581(3) 0.81678(14) 0.0537(9) Uani 1 1 d . B .
F20 F 0.65586(14) 0.6258(3) 0.85488(12) 0.0636(10) Uani 1 1 d . B .
F21A F 0.7172(6) 0.5105(16) 0.8946(4) 0.095(6) Uani 0.50 1 d P B 3
F22A F 0.7159(3) 0.6312(7) 0.7882(3) 0.0597(17) Uani 0.60 1 d P B 3
F23A F 0.6675(3) 0.4135(7) 0.8397(7) 0.070(3) Uani 0.40 1 d P B 3
F24A F 0.7457(3) 0.6154(12) 0.8713(4) 0.090(3) Uani 0.60 1 d P B 3
F21B F 0.6872(6) 0.4632(10) 0.8820(5) 0.075(4) Uani 0.50 1 d P B 4
F22B F 0.6765(6) 0.5485(16) 0.7765(4) 0.092(6) Uani 0.40 1 d P B 4
F23B F 0.6596(3) 0.4897(8) 0.7977(4) 0.074(3) Uani 0.60 1 d P B 4
F24B F 0.7267(5) 0.6512(8) 0.8315(9) 0.091(5) Uani 0.40 1 d P B 4

loop_
_atom_site_aniso_label
_atom_site_aniso_U_11
_atom_site_aniso_U_22
_atom_site_aniso_U_33
_atom_site_aniso_U_23
_atom_site_aniso_U_13
_atom_site_aniso_U_12
Pt1 0.01653(9) 0.01831(8) 0.01770(9) 0.00100(7) -0.00043(6) -0.00027(7)
N1A 0.0180(17) 0.0245(18) 0.0246(18) -0.0022(13) 0.0011(14) 0.0025(13)
N2A 0.0253(16) 0.0209(15) 0.0169(15) -0.0023(13) -0.0029(13) 0.0010(13)
N3A 0.0269(16) 0.0211(15) 0.0189(15) -0.0020(12) 0.0005(12) -0.0045(13)
N4A 0.0268(17) 0.0269(17) 0.0365(19) -0.0048(15) -0.0008(15) 0.0027(15)
C1A 0.024(3) 0.031(2) 0.042(3) 0.004(2) 0.000(2) -0.0037(18)
C2A 0.023(2) 0.048(3) 0.049(3) -0.007(3) 0.008(2) -0.002(2)
C3A 0.024(2) 0.037(2) 0.051(3) -0.002(2) -0.0021(19) 0.0081(19)
C4A 0.034(2) 0.034(2) 0.035(2) -0.0008(19) -0.0055(18) 0.0115(19)
C5A 0.0250(19) 0.0213(18) 0.0259(19) -0.0053(16) -0.0066(15) 0.0036(15)
C8A 0.034(2) 0.032(2) 0.037(2) 0.0048(19) -0.0064(18) 0.0035(19)
C9A 0.033(2) 0.0213(18) 0.0221(18) -0.0042(15) -0.0016(15) 0.0002(16)
C10A 0.053(3) 0.034(2) 0.029(2) 0.0099(19) -0.003(2) 0.004(2)
C11A 0.043(3) 0.035(2) 0.025(2) 0.0035(19) 0.0041(19) -0.003(2)
C12A 0.029(2) 0.0257(19) 0.0213(19) -0.0018(16) 0.0025(16) 0.0016(17)
C13A 0.0172(17) 0.0221(18) 0.0228(18) 0.0026(16) 0.0016(15) 0.0036(15)
C14A 0.022(2) 0.0227(18) 0.029(2) -0.0015(17) 0.0049(17) 0.0050(17)
C15A 0.025(2) 0.0180(18) 0.043(2) -0.0003(18) 0.0112(19) -0.0003(16)
C16A 0.037(2) 0.028(2) 0.030(2) 0.0123(18) 0.0065(18) 0.0034(18)
C17A 0.035(2) 0.0276(19) 0.0240(19) 0.0052(16) 0.0001(16) 0.0001(17)
C18A 0.0230(18) 0.0226(17) 0.0242(18) 0.0023(16) -0.0001(14) -0.0001(15)
C19A 0.029(2) 0.026(2) 0.025(2) 0.0059(16) -0.0035(18) -0.0057(16)
C20A 0.035(2) 0.029(2) 0.028(2) -0.0035(17) 0.0142(18) -0.0111(19)
C21A 0.030(2) 0.035(2) 0.046(3) -0.011(2) 0.009(2) -0.002(2)
C22A 0.046(3) 0.026(2) 0.045(3) -0.007(2) 0.007(2) 0.005(2)
C23A 0.043(3) 0.023(2) 0.037(2) 0.0015(19) 0.007(2) -0.0061(19)
C24A 0.032(2) 0.026(2) 0.029(2) -0.0031(17) 0.0052(17) -0.0105(17)
C25A 0.0160(18) 0.0276(17) 0.0165(18) 0.0048(17) -0.0008(14) 0.0026(16)
C26A 0.023(2) 0.030(2) 0.0193(19) 0.0006(17) 0.0043(16) -0.0007(18)
C27A 0.032(2) 0.036(2) 0.023(2) 0.001(2) 0.0057(18) -0.010(2)
C28A 0.0173(18) 0.050(3) 0.024(2) 0.002(2) 0.0009(15) -0.0017(19)
C29A 0.0223(19) 0.041(2) 0.0217(18) 0.0056(18) -0.0007(15) 0.0059(17)
C30A 0.0244(18) 0.0276(19) 0.0168(16) 0.0034(15) -0.0007(14) -0.0015(16)
C31A 0.030(2) 0.0236(18) 0.0250(19) 0.0022(15) 0.0019(16) 0.0022(16)
C32A 0.050(3) 0.036(2) 0.026(2) 0.0014(19) 0.000(2) -0.012(2)
C33A 0.040(2) 0.050(3) 0.035(2) -0.003(2) 0.011(2) -0.007(2)
C34A 0.043(3) 0.037(2) 0.048(3) -0.006(2) 0.004(2) 0.002(2)
C35A 0.040(3) 0.029(2) 0.054(3) -0.004(2) 0.015(2) -0.007(2)
C36A 0.027(2) 0.039(2) 0.059(3) -0.013(2) 0.008(2) -0.006(2)
Pt2 0.01741(9) 0.01624(8) 0.01825(9) 0.00187(8) 0.00185(6) 0.00103(8)
N1B 0.0297(17) 0.0197(16) 0.0206(15) -0.0014(13) 0.0003(13) -0.0005(14)
N2B 0.0230(18) 0.0183(16) 0.0217(19) -0.0006(13) -0.0027(15) -0.0002(13)
N3B 0.0285(16) 0.0226(16) 0.0205(15) -0.0002(13) 0.0015(13) 0.0021(13)
N4B 0.0243(15) 0.0208(15) 0.0220(16) 0.0016(13) 0.0032(13) 0.0036(13)
C1B 0.027(2) 0.0225(19) 0.030(2) 0.0018(18) -0.0018(18) -0.0063(18)
C2B 0.043(3) 0.026(2) 0.033(2) 0.0064(19) -0.004(2) -0.009(2)
C3B 0.057(3) 0.032(2) 0.040(2) 0.016(2) -0.013(2) -0.012(2)
C4B 0.042(2) 0.030(2) 0.042(2) 0.014(2) -0.015(2) -0.0083(19)
C5B 0.034(2) 0.0202(18) 0.0254(18) -0.0015(16) -0.0013(16) -0.0003(16)
C8B 0.035(2) 0.029(2) 0.041(2) 0.0064(19) -0.0092(19) 0.0030(18)
C9B 0.0267(19) 0.0201(17) 0.0243(18) -0.0003(15) -0.0018(15) 0.0021(15)
C10B 0.026(2) 0.036(2) 0.043(3) -0.004(2) -0.009(2) 0.0010(18)
C11B 0.024(2) 0.035(2) 0.041(3) -0.001(2) 0.0024(19) -0.0069(19)
C12B 0.029(2) 0.024(2) 0.025(2) 0.0031(17) 0.0021(17) 0.0000(17)
C13B 0.0182(18) 0.0168(18) 0.028(2) 0.0072(16) 0.0027(16) 0.0043(14)
C14B 0.023(2) 0.026(2) 0.036(3) 0.0070(18) 0.004(2) 0.0061(16)
C15B 0.027(2) 0.030(2) 0.052(3) 0.017(2) 0.017(2) 0.0041(18)
C16B 0.0211(19) 0.038(2) 0.049(3) 0.018(2) -0.0028(18) -0.0021(19)
C17B 0.026(2) 0.034(2) 0.039(2) 0.0138(19) -0.0067(18) -0.0007(17)
C18B 0.0221(18) 0.0210(18) 0.031(2) 0.0076(16) -0.0036(16) -0.0012(15)
C19B 0.0290(19) 0.033(2) 0.0216(19) 0.0030(17) -0.0040(16) -0.0005(17)
C20B 0.040(2) 0.034(2) 0.0218(19) -0.0010(17) 0.0046(17) 0.0010(19)
C21B 0.039(3) 0.046(3) 0.041(3) -0.009(2) 0.016(2) 0.007(2)
C22B 0.057(3) 0.042(3) 0.049(3) -0.003(2) 0.008(3) 0.021(3)
C23B 0.054(3) 0.030(2) 0.042(3) 0.003(2) 0.008(2) 0.008(2)
C24B 0.046(3) 0.0209(19) 0.032(2) 0.0006(18) 0.0039(19) -0.0039(19)
C25B 0.0191(17) 0.0231(19) 0.0192(17) -0.0019(15) -0.0016(14) -0.0035(15)
C26B 0.0220(19) 0.0253(19) 0.027(2) 0.0001(17) -0.0009(16) -0.0014(16)
C27B 0.028(2) 0.035(2) 0.025(2) 0.0060(18) 0.0059(18) -0.0066(18)
C28B 0.030(2) 0.033(2) 0.0236(18) 0.0113(17) -0.0038(16) -0.0093(18)
C29B 0.027(2) 0.0208(18) 0.0288(19) 0.0026(17) -0.0093(16) -0.0024(16)
C30B 0.0188(16) 0.0216(17) 0.0215(17) 0.0016(15) -0.0035(14) -0.0028(15)
C31B 0.0210(17) 0.0231(17) 0.027(2) 0.0025(15) -0.0026(15) 0.0029(15)
C32B 0.028(2) 0.036(2) 0.029(2) -0.0045(18) 0.0071(17) -0.0097(18)
C33B 0.030(2) 0.051(3) 0.030(2) -0.005(2) 0.0006(19) -0.006(2)
C34B 0.044(3) 0.045(3) 0.025(2) -0.005(2) 0.0004(19) 0.002(2)
C35B 0.045(2) 0.027(2) 0.027(2) 0.0037(18) 0.0117(19) 0.007(2)
C36B 0.030(2) 0.0229(18) 0.030(2) -0.0012(17) 0.0140(17) 0.0010(17)
P1 0.0275(7) 0.0358(7) 0.0323(7) 0.0086(5) -0.0011(5) 0.0061(5)
F1 0.0505(19) 0.0443(16) 0.065(2) -0.0140(16) 0.0111(16) 0.0037(15)
F2 0.0409(17) 0.070(2) 0.069(2) 0.0056(19) 0.0134(16) -0.0154(17)
F3 0.071(2) 0.0561(18) 0.0321(17) 0.0094(13) -0.0046(16) 0.0135(16)
F4 0.0427(17) 0.0566(18) 0.0579(19) -0.0024(16) 0.0053(14) -0.0123(15)
F5 0.065(2) 0.090(3) 0.0470(19) 0.029(2) -0.0170(16) -0.008(2)
F6 0.0478(16) 0.0386(15) 0.086(2) 0.0049(16) 0.0058(16) 0.0183(14)
P2 0.0282(6) 0.0248(6) 0.0471(7) 0.0012(5) 0.0040(5) -0.0035(5)
F7A 0.050(3) 0.042(3) 0.094(5) -0.034(4) 0.000(4) -0.018(2)
F7B 0.083(11) 0.049(8) 0.074(10) -0.036(9) -0.030(10) 0.015(8)
F8 0.0375(16) 0.066(2) 0.064(2) -0.0135(18) 0.0149(14) -0.0091(15)
F9 0.069(2) 0.0365(16) 0.096(3) -0.0133(17) -0.0128(19) 0.0090(16)
F10 0.0297(16) 0.096(3) 0.108(3) 0.008(3) 0.0082(18) 0.004(2)
F11 0.052(2) 0.077(3) 0.081(3) 0.036(2) 0.006(2) 0.0059(17)
F12 0.096(3) 0.128(4) 0.0456(19) 0.018(2) -0.0030(19) 0.008(3)
P3 0.0264(6) 0.0433(7) 0.0244(5) 0.0004(5) 0.0008(4) -0.0102(5)
F13 0.0560(18) 0.068(2) 0.0284(13) 0.0093(14) 0.0011(13) -0.0131(16)
F14 0.057(2) 0.068(2) 0.0433(18) 0.0168(15) 0.0172(16) -0.0079(16)
F15A 0.032(3) 0.107(6) 0.062(5) 0.052(5) -0.012(3) -0.021(4)
F16A 0.078(8) 0.144(10) 0.036(4) 0.001(7) -0.003(5) -0.077(9)
F17A 0.110(8) 0.039(4) 0.097(7) -0.032(4) 0.016(6) 0.001(5)
F18A 0.099(6) 0.072(5) 0.065(5) 0.011(4) 0.028(5) 0.027(5)
F15B 0.067(6) 0.114(8) 0.036(4) 0.020(5) -0.021(4) -0.063(7)
F16B 0.016(3) 0.121(10) 0.059(6) 0.020(8) 0.010(3) 0.000(6)
F17B 0.145(14) 0.065(8) 0.066(8) 0.012(6) 0.050(9) 0.041(8)
F18B 0.104(8) 0.036(4) 0.050(4) -0.010(3) 0.021(6) -0.011(5)
P4 0.0311(6) 0.0366(5) 0.0289(6) 0.0089(5) 0.0070(5) 0.0112(5)
F19 0.0534(19) 0.0564(18) 0.0539(19) 0.0187(16) 0.0245(16) 0.0283(16)
F20 0.068(2) 0.086(2) 0.0373(15) -0.0038(16) 0.0005(14) 0.051(2)
F21A 0.078(9) 0.160(14) 0.043(5) -0.010(6) -0.026(6) 0.075(9)
F22A 0.063(4) 0.061(4) 0.057(3) 0.031(3) 0.028(3) 0.017(3)
F23A 0.039(4) 0.032(4) 0.141(11) 0.001(6) 0.023(6) 0.000(3)
F24A 0.043(4) 0.146(9) 0.079(5) -0.042(6) -0.013(4) 0.016(5)
F21B 0.103(9) 0.069(6) 0.060(6) 0.053(6) 0.061(6) 0.054(7)
F22B 0.111(11) 0.139(13) 0.024(4) 0.001(6) 0.004(6) 0.103(11)
F23B 0.036(3) 0.099(6) 0.090(6) -0.064(5) 0.022(4) -0.014(3)
F24B 0.056(7) 0.027(4) 0.197(16) -0.004(7) 0.073(10) -0.011(4)

loop_
_atom_type_symbol
_atom_type_description
_atom_type_scat_dispersion_real
_atom_type_scat_dispersion_imag
_atom_type_scat_source
C C 0.0181 0.0091 'International Tables Vol C Tables 4.2.6.8 and 6.1.1.4'
H H 0.0000 0.0000 'International Tables Vol C Tables 4.2.6.8 and 6.1.1.4'
N N 0.0311 0.0180 'International Tables Vol C Tables 4.2.6.8 and 6.1.1.4'
F F 0.0727 0.0534 'International Tables Vol C Tables 4.2.6.8 and 6.1.1.4'
P P 0.2955 0.4335 'International Tables Vol C Tables 4.2.6.8 and 6.1.1.4'
Pt Pt -4.5932 6.9264 'International Tables Vol C Tables 4.2.6.8 and 6.1.1.4'

loop_
_geom_angle_atom_site_label_1
_geom_angle_atom_site_label_2
_geom_angle_atom_site_label_3
_geom_angle
_geom_angle_site_symmetry_1
_geom_angle_site_symmetry_3
_geom_angle_publ_flag
C25A Pt1 C13A 90.26(15) . . ?
C25A Pt1 N2A 95.69(14) . . ?
C13A Pt1 N2A 173.74(13) . . ?
C25A Pt1 N1A 171.38(15) . . ?
C13A Pt1 N1A 95.53(14) . . ?
N2A Pt1 N1A 78.33(13) . . ?
C1A N1A C5A 119.1(4) . . ?
C1A N1A Pt1 126.5(3) . . ?
C5A N1A Pt1 114.0(3) . . ?
C12A N2A C9A 119.4(3) . . ?
C12A N2A Pt1 126.2(3) . . ?
C9A N2A Pt1 114.4(3) . . ?
C24A N3A C20A 110.3(3) . . ?
C24A N3A C19A 112.0(3) . . ?
C20A N3A C19A 113.9(3) . . ?
C36A N4A C31A 113.3(4) . . ?
C36A N4A C32A 110.0(4) . . ?
C31A N4A C32A 113.6(3) . . ?
N1A C1A C2A 122.9(5) . . ?
C3A C2A C1A 117.7(5) . . ?
C4A C3A C2A 120.0(4) . . ?
C3A C4A C5A 119.5(4) . . ?
N1A C5A C4A 120.8(4) . . ?
N1A C5A C9A 115.7(3) . . ?
C4A C5A C9A 123.4(4) . . ?
C10A C8A C9A 119.3(4) . . ?
N2A C9A C8A 120.6(4) . . ?
N2A C9A C5A 116.2(3) . . ?
C8A C9A C5A 123.2(4) . . ?
C11A C10A C8A 119.4(4) . . ?
C10A C11A C12A 118.9(4) . . ?
N2A C12A C11A 122.4(4) . . ?
C14A C13A C18A 116.6(4) . . ?
C14A C13A Pt1 118.7(3) . . ?
C18A C13A Pt1 124.5(3) . . ?
C13A C14A C15A 122.7(4) . . ?
C16A C15A C14A 120.3(4) . . ?
C15A C16A C17A 118.3(4) . . ?
C18A C17A C16A 121.6(4) . . ?
C17A C18A C13A 120.5(4) . . ?
C17A C18A C19A 117.4(4) . . ?
C13A C18A C19A 122.1(4) . . ?
N3A C19A C18A 112.0(4) . . ?
N3A C20A C21A 109.8(3) . . ?
C20A C21A C22A 112.1(4) . . ?
C23A C22A C21A 110.1(4) . . ?
C24A C23A C22A 112.0(4) . . ?
N3A C24A C23A 109.8(3) . . ?
C30A C25A C26A 116.3(4) . . ?
C30A C25A Pt1 127.0(3) . . ?
C26A C25A Pt1 116.7(3) . . ?
C27A C26A C25A 123.0(4) . . ?
C28A C27A C26A 119.5(4) . . ?
C27A C28A C29A 119.0(4) . . ?
C28A C29A C30A 121.4(4) . . ?
C29A C30A C25A 120.7(4) . . ?
C29A C30A C31A 116.8(4) . . ?
C25A C30A C31A 122.6(3) . . ?
N4A C31A C30A 111.3(3) . . ?
C33A C32A N4A 111.1(4) . . ?
C32A C33A C34A 112.6(4) . . ?
C33A C34A C35A 108.4(4) . . ?
C36A C35A C34A 111.2(5) . . ?
C35A C36A N4A 112.2(4) . . ?
C25B Pt2 C13B 89.25(15) . . ?
C25B Pt2 N2B 96.46(14) . . ?
C13B Pt2 N2B 174.26(13) . . ?
C25B Pt2 N1B 173.81(14) . . ?
C13B Pt2 N1B 96.27(14) . . ?
N2B Pt2 N1B 77.99(13) . . ?
C1B N1B C5B 118.8(4) . . ?
C1B N1B Pt2 126.0(3) . . ?
C5B N1B Pt2 115.2(3) . . ?
C12B N2B C9B 118.1(4) . . ?
C12B N2B Pt2 126.8(3) . . ?
C9B N2B Pt2 115.0(3) . . ?
C19B N3B C24B 113.0(3) . . ?
C19B N3B C20B 111.1(3) . . ?
C24B N3B C20B 111.8(3) . . ?
C32B N4B C31B 112.4(3) . . ?
C32B N4B C36B 110.6(3) . . ?
C31B N4B C36B 112.4(3) . . ?
N1B C1B C2B 122.0(4) . . ?
C1B C2B C3B 119.1(4) . . ?
C4B C3B C2B 119.3(4) . . ?
C3B C4B C5B 119.5(4) . . ?
N1B C5B C4B 121.2(4) . . ?
N1B C5B C9B 115.6(3) . . ?
C4B C5B C9B 123.2(4) . . ?
C10B C8B C9B 119.4(4) . . ?
N2B C9B C8B 121.1(4) . . ?
N2B C9B C5B 115.7(3) . . ?
C8B C9B C5B 123.2(4) . . ?
C11B C10B C8B 119.4(4) . . ?
C12B C11B C10B 118.7(4) . . ?
N2B C12B C11B 123.2(4) . . ?
C18B C13B C14B 115.8(4) . . ?
C18B C13B Pt2 126.2(3) . . ?
C14B C13B Pt2 117.9(4) . . ?
C15B C14B C13B 122.6(5) . . ?
C14B C15B C16B 120.2(5) . . ?
C17B C16B C15B 118.8(4) . . ?
C16B C17B C18B 121.6(4) . . ?
C13B C18B C17B 120.9(4) . . ?
C13B C18B C19B 123.3(3) . . ?
C17B C18B C19B 115.8(4) . . ?
N3B C19B C18B 113.6(3) . . ?
N3B C20B C21B 109.8(3) . . ?
C22B C21B C20B 111.0(4) . . ?
C21B C22B C23B 110.7(4) . . ?
C22B C23B C24B 111.6(4) . . ?
N3B C24B C23B 109.0(4) . . ?
C26B C25B C30B 116.3(4) . . ?
C26B C25B Pt2 118.0(3) . . ?
C30B C25B Pt2 125.7(3) . . ?
C25B C26B C27B 122.4(4) . . ?
C28B C27B C26B 120.5(4) . . ?
C29B C28B C27B 118.5(4) . . ?
C28B C29B C30B 121.9(4) . . ?
C29B C30B C25B 120.4(4) . . ?
C29B C30B C31B 117.2(3) . . ?
C25B C30B C31B 122.3(3) . . ?
N4B C31B C30B 110.5(3) . . ?
N4B C32B C33B 110.5(3) . . ?
C32B C33B C34B 111.4(4) . . ?
C35B C34B C33B 110.5(4) . . ?
C36B C35B C34B 110.7(4) . . ?
C35B C36B N4B 110.0(3) . . ?
F3 P1 F1 90.58(19) . . ?
F3 P1 F2 89.8(2) . . ?
F1 P1 F2 90.6(2) . . ?
F3 P1 F4 90.0(2) . . ?
F1 P1 F4 89.61(19) . . ?
F2 P1 F4 179.7(2) . . ?
F3 P1 F5 179.1(2) . . ?
F1 P1 F5 90.1(2) . . ?
F2 P1 F5 89.6(2) . . ?
F4 P1 F5 90.55(19) . . ?
F3 P1 F6 89.18(19) . . ?
F1 P1 F6 178.3(2) . . ?
F2 P1 F6 91.10(19) . . ?
F4 P1 F6 88.70(18) . . ?
F5 P1 F6 90.2(2) . . ?
F12 P2 F7A 99.4(4) . . ?
F12 P2 F10 91.1(3) . . ?
F7A P2 F10 88.0(3) . . ?
F12 P2 F9 91.4(3) . . ?
F7A P2 F9 169.1(4) . . ?
F10 P2 F9 90.2(2) . . ?
F12 P2 F11 178.1(3) . . ?
F7A P2 F11 82.5(4) . . ?
F10 P2 F11 88.9(2) . . ?
F9 P2 F11 86.7(2) . . ?
F12 P2 F8 93.2(2) . . ?
F7A P2 F8 91.0(3) . . ?
F10 P2 F8 175.8(2) . . ?
F9 P2 F8 90.05(19) . . ?
F11 P2 F8 86.9(2) . . ?
F10 P2 F7B 100.8(7) . . ?
F9 P2 F7B 160.1(8) . . ?
F11 P2 F7B 109.9(7) . . ?
F8 P2 F7B 80.2(7) . . ?
F17B P3 F16B 126.6(10) . . ?
F17B P3 F18B 142.1(9) . . ?
F16B P3 F18B 90.8(7) . . ?
F16B P3 F15A 176.7(5) . . ?
F18B P3 F15A 89.8(6) . . ?
F17B P3 F15B 91.6(9) . . ?
F16B P3 F15B 140.5(8) . . ?
F17B P3 F16A 98.5(10) . . ?
F18B P3 F16A 119.4(7) . . ?
F15A P3 F16A 150.1(7) . . ?
F15B P3 F16A 169.9(8) . . ?
F17B P3 F14 92.5(5) . . ?
F16B P3 F14 95.4(5) . . ?
F18B P3 F14 89.7(3) . . ?
F15A P3 F14 87.8(3) . . ?
F15B P3 F14 92.1(3) . . ?
F16A P3 F14 86.4(4) . . ?
F17B P3 F13 90.0(5) . . ?
F16B P3 F13 84.0(5) . . ?
F18B P3 F13 87.6(3) . . ?
F15A P3 F13 92.8(3) . . ?
F15B P3 F13 86.6(3) . . ?
F16A P3 F13 94.5(4) . . ?
F14 P3 F13 177.2(2) . . ?
F16B P3 F17A 92.1(7) . . ?
F18B P3 F17A 175.7(6) . . ?
F15A P3 F17A 87.1(6) . . ?
F14 P3 F17A 93.2(5) . . ?
F13 P3 F17A 89.5(5) . . ?
F17B P3 F18A 175.9(8) . . ?
F15A P3 F18A 123.6(6) . . ?
F15B P3 F18A 84.7(7) . . ?
F16A P3 F18A 85.2(7) . . ?
F14 P3 F18A 85.9(3) . . ?
F13 P3 F18A 91.4(3) . . ?
F17A P3 F18A 149.1(6) . . ?
F24B P4 F23B 128.3(10) . . ?
F24B P4 F21B 134.2(10) . . ?
F23B P4 F21B 94.3(8) . . ?
F24B P4 F21A 99.2(11) . . ?
F23B P4 F21A 131.3(9) . . ?
F24B P4 F22B 93.2(11) . . ?
F21B P4 F22B 130.8(11) . . ?
F21A P4 F22B 167.6(11) . . ?
F24B P4 F20 82.5(4) . . ?
F23B P4 F20 85.9(3) . . ?
F21B P4 F20 85.0(4) . . ?
F21A P4 F20 90.9(4) . . ?
F22B P4 F20 90.3(4) . . ?
F24B P4 F19 97.6(4) . . ?
F23B P4 F19 94.3(3) . . ?
F21B P4 F19 94.7(3) . . ?
F21A P4 F19 88.8(4) . . ?
F22B P4 F19 90.0(4) . . ?
F20 P4 F19 179.65(19) . . ?
F23B P4 F22A 88.3(5) . . ?
F21B P4 F22A 177.2(8) . . ?
F21A P4 F22A 140.3(8) . . ?
F20 P4 F22A 94.2(3) . . ?
F19 P4 F22A 86.1(3) . . ?
F23B P4 F24A 171.9(7) . . ?
F21B P4 F24A 93.5(7) . . ?
F22B P4 F24A 135.7(9) . . ?
F20 P4 F24A 92.7(3) . . ?
F19 P4 F24A 87.2(3) . . ?
F22A P4 F24A 83.8(5) . . ?
F24B P4 F23A 178.3(9) . . ?
F21A P4 F23A 82.0(8) . . ?
F22B P4 F23A 85.5(9) . . ?
F20 P4 F23A 96.4(4) . . ?
F19 P4 F23A 83.5(3) . . ?
F22A P4 F23A 136.1(7) . . ?
F24A P4 F23A 137.8(7) . . ?

loop_
_geom_bond_atom_site_label_1
_geom_bond_atom_site_label_2
_geom_bond_distance
_geom_bond_site_symmetry_2
_geom_bond_publ_flag
Pt1 C25A 2.027(4) . ?
Pt1 C13A 2.035(4) . ?
Pt1 N2A 2.108(3) . ?
Pt1 N1A 2.111(3) . ?
N1A C1A 1.336(7) . ?
N1A C5A 1.360(5) . ?
N2A C12A 1.344(5) . ?
N2A C9A 1.350(5) . ?
N3A C24A 1.504(5) . ?
N3A C20A 1.506(5) . ?
N3A C19A 1.513(5) . ?
N4A C36A 1.504(6) . ?
N4A C31A 1.514(5) . ?
N4A C32A 1.516(6) . ?
C1A C2A 1.392(7) . ?
C2A C3A 1.386(8) . ?
C3A C4A 1.378(7) . ?
C4A C5A 1.388(6) . ?
C5A C9A 1.477(6) . ?
C8A C10A 1.385(7) . ?
C8A C9A 1.400(6) . ?
C10A C11A 1.377(7) . ?
C11A C12A 1.380(6) . ?
C13A C14A 1.391(6) . ?
C13A C18A 1.421(6) . ?
C14A C15A 1.393(6) . ?
C15A C16A 1.385(7) . ?
C16A C17A 1.396(6) . ?
C17A C18A 1.391(6) . ?
C18A C19A 1.513(5) . ?
C20A C21A 1.508(7) . ?
C21A C22A 1.522(7) . ?
C22A C23A 1.522(6) . ?
C23A C24A 1.510(6) . ?
C25A C30A 1.407(6) . ?
C25A C26A 1.409(6) . ?
C26A C27A 1.394(6) . ?
C27A C28A 1.384(7) . ?
C28A C29A 1.393(7) . ?
C29A C30A 1.400(5) . ?
C30A C31A 1.515(5) . ?
C32A C33A 1.493(7) . ?
C33A C34A 1.526(7) . ?
C34A C35A 1.536(8) . ?
C35A C36A 1.500(7) . ?
Pt2 C25B 2.028(4) . ?
Pt2 C13B 2.040(4) . ?
Pt2 N2B 2.105(4) . ?
Pt2 N1B 2.117(3) . ?
N1B C1B 1.352(5) . ?
N1B C5B 1.354(5) . ?
N2B C12B 1.347(6) . ?
N2B C9B 1.363(5) . ?
N3B C19B 1.499(5) . ?
N3B C24B 1.499(5) . ?
N3B C20B 1.510(5) . ?
N4B C32B 1.503(5) . ?
N4B C31B 1.506(5) . ?
N4B C36B 1.508(5) . ?
C1B C2B 1.373(6) . ?
C2B C3B 1.382(7) . ?
C3B C4B 1.375(7) . ?
C4B C5B 1.385(6) . ?
C5B C9B 1.478(6) . ?
C8B C10B 1.384(7) . ?
C8B C9B 1.389(6) . ?
C10B C11B 1.379(7) . ?
C11B C12B 1.374(7) . ?
C13B C18B 1.399(6) . ?
C13B C14B 1.414(7) . ?
C14B C15B 1.380(8) . ?
C15B C16B 1.381(8) . ?
C16B C17B 1.367(7) . ?
C17B C18B 1.404(6) . ?
C18B C19B 1.503(6) . ?
C20B C21B 1.519(7) . ?
C21B C22B 1.511(8) . ?
C22B C23B 1.522(7) . ?
C23B C24B 1.522(7) . ?
C25B C26B 1.393(6) . ?
C25B C30B 1.420(5) . ?
C26B C27B 1.395(6) . ?
C27B C28B 1.389(6) . ?
C28B C29B 1.367(6) . ?
C29B C30B 1.405(5) . ?
C30B C31B 1.509(5) . ?
C32B C33B 1.513(6) . ?
C33B C34B 1.529(6) . ?
C34B C35B 1.516(7) . ?
C35B C36B 1.508(6) . ?
P1 F3 1.579(3) . ?
P1 F1 1.588(3) . ?
P1 F2 1.594(3) . ?
P1 F4 1.601(3) . ?
P1 F5 1.602(3) . ?
P1 F6 1.608(3) . ?
P2 F12 1.553(4) . ?
P2 F7A 1.576(6) . ?
P2 F10 1.576(4) . ?
P2 F9 1.580(3) . ?
P2 F11 1.614(4) . ?
P2 F8 1.619(3) . ?
P2 F7B 1.699(14) . ?
P3 F17B 1.489(12) . ?
P3 F16B 1.555(11) . ?
P3 F18B 1.557(8) . ?
P3 F15A 1.584(6) . ?
P3 F15B 1.585(7) . ?
P3 F16A 1.593(10) . ?
P3 F14 1.598(3) . ?
P3 F13 1.604(3) . ?
P3 F17A 1.616(9) . ?
P3 F18A 1.648(8) . ?
P4 F24B 1.416(8) . ?
P4 F23B 1.512(7) . ?
P4 F21B 1.526(7) . ?
P4 F21A 1.568(10) . ?
P4 F22B 1.586(9) . ?
P4 F20 1.593(3) . ?
P4 F19 1.598(3) . ?
P4 F22A 1.632(5) . ?
P4 F24A 1.662(8) . ?
P4 F23A 1.694(8) . ?

loop_
_geom_torsion_atom_site_label_1
_geom_torsion_atom_site_label_2
_geom_torsion_atom_site_label_3
_geom_torsion_atom_site_label_4
_geom_torsion
_geom_torsion_site_symmetry_1
_geom_torsion_site_symmetry_2
_geom_torsion_site_symmetry_3
_geom_torsion_site_symmetry_4
_geom_torsion_publ_flag
C25A Pt1 N1A C1A 135.8(9) . . . . ?
C13A Pt1 N1A C1A 3.7(4) . . . . ?
N2A Pt1 N1A C1A -177.5(4) . . . . ?
C25A Pt1 N1A C5A -36.4(11) . . . . ?
C13A Pt1 N1A C5A -168.5(3) . . . . ?
N2A Pt1 N1A C5A 10.2(3) . . . . ?
C25A Pt1 N2A C12A -13.0(4) . . . . ?
C13A Pt1 N2A C12A -175.0(12) . . . . ?
N1A Pt1 N2A C12A 173.3(4) . . . . ?
C25A Pt1 N2A C9A 165.0(3) . . . . ?
C13A Pt1 N2A C9A 3.0(14) . . . . ?
N1A Pt1 N2A C9A -8.7(3) . . . . ?
C5A N1A C1A C2A 1.6(7) . . . . ?
Pt1 N1A C1A C2A -170.3(4) . . . . ?
N1A C1A C2A C3A 0.0(8) . . . . ?
C1A C2A C3A C4A -0.9(8) . . . . ?
C2A C3A C4A C5A 0.4(7) . . . . ?
C1A N1A C5A C4A -2.2(6) . . . . ?
Pt1 N1A C5A C4A 170.6(3) . . . . ?
C1A N1A C5A C9A 176.9(4) . . . . ?
Pt1 N1A C5A C9A -10.2(4) . . . . ?
C3A C4A C5A N1A 1.2(6) . . . . ?
C3A C4A C5A C9A -177.8(4) . . . . ?
C12A N2A C9A C8A 2.4(6) . . . . ?
Pt1 N2A C9A C8A -175.7(3) . . . . ?
C12A N2A C9A C5A -175.8(3) . . . . ?
Pt1 N2A C9A C5A 6.1(4) . . . . ?
C10A C8A C9A N2A -2.0(6) . . . . ?
C10A C8A C9A C5A 176.1(4) . . . . ?
N1A C5A C9A N2A 2.8(5) . . . . ?
C4A C5A C9A N2A -178.1(4) . . . . ?
N1A C5A C9A C8A -175.3(4) . . . . ?
C4A C5A C9A C8A 3.8(6) . . . . ?
C9A C8A C10A C11A -0.2(7) . . . . ?
C8A C10A C11A C12A 1.9(7) . . . . ?
C9A N2A C12A C11A -0.7(6) . . . . ?
Pt1 N2A C12A C11A 177.2(3) . . . . ?
C10A C11A C12A N2A -1.5(7) . . . . ?
C25A Pt1 C13A C14A 121.4(3) . . . . ?
N2A Pt1 C13A C14A -76.5(14) . . . . ?
N1A Pt1 C13A C14A -65.0(3) . . . . ?
C25A Pt1 C13A C18A -62.8(3) . . . . ?
N2A Pt1 C13A C18A 99.3(13) . . . . ?
N1A Pt1 C13A C18A 110.8(3) . . . . ?
C18A C13A C14A C15A 2.0(6) . . . . ?
Pt1 C13A C14A C15A 178.1(3) . . . . ?
C13A C14A C15A C16A -1.0(6) . . . . ?
C14A C15A C16A C17A 0.1(6) . . . . ?
C15A C16A C17A C18A -0.3(6) . . . . ?
C16A C17A C18A C13A 1.4(6) . . . . ?
C16A C17A C18A C19A -179.3(4) . . . . ?
C14A C13A C18A C17A -2.2(6) . . . . ?
Pt1 C13A C18A C17A -178.1(3) . . . . ?
C14A C13A C18A C19A 178.6(4) . . . . ?
Pt1 C13A C18A C19A 2.7(5) . . . . ?
C24A N3A C19A C18A 175.8(3) . . . . ?
C20A N3A C19A C18A -58.1(5) . . . . ?
C17A C18A C19A N3A 127.8(4) . . . . ?
C13A C18A C19A N3A -52.9(5) . . . . ?
C24A N3A C20A C21A -59.8(4) . . . . ?
C19A N3A C20A C21A 173.2(3) . . . . ?
N3A C20A C21A C22A 56.9(5) . . . . ?
C20A C21A C22A C23A -53.5(5) . . . . ?
C21A C22A C23A C24A 53.5(5) . . . . ?
C20A N3A C24A C23A 59.9(4) . . . . ?
C19A N3A C24A C23A -172.1(3) . . . . ?
C22A C23A C24A N3A -57.1(5) . . . . ?
C13A Pt1 C25A C30A -56.2(4) . . . . ?
N2A Pt1 C25A C30A 125.7(3) . . . . ?
N1A Pt1 C25A C30A 171.4(8) . . . . ?
C13A Pt1 C25A C26A 121.9(3) . . . . ?
N2A Pt1 C25A C26A -56.1(3) . . . . ?
N1A Pt1 C25A C26A -10.4(11) . . . . ?
C30A C25A C26A C27A 2.8(6) . . . . ?
Pt1 C25A C26A C27A -175.5(3) . . . . ?
C25A C26A C27A C28A -0.9(6) . . . . ?
C26A C27A C28A C29A -1.7(6) . . . . ?
C27A C28A C29A C30A 2.2(6) . . . . ?
C28A C29A C30A C25A -0.1(6) . . . . ?
C28A C29A C30A C31A 179.8(4) . . . . ?
C26A C25A C30A C29A -2.3(5) . . . . ?
Pt1 C25A C30A C29A 175.9(3) . . . . ?
C26A C25A C30A C31A 177.8(3) . . . . ?
Pt1 C25A C30A C31A -4.0(5) . . . . ?
C36A N4A C31A C30A 170.4(3) . . . . ?
C32A N4A C31A C30A -63.1(4) . . . . ?
C29A C30A C31A N4A 125.6(4) . . . . ?
C25A C30A C31A N4A -54.5(5) . . . . ?
C36A N4A C32A C33A 55.6(5) . . . . ?
C31A N4A C32A C33A -72.6(5) . . . . ?
N4A C32A C33A C34A -57.2(5) . . . . ?
C32A C33A C34A C35A 55.9(6) . . . . ?
C33A C34A C35A C36A -55.2(6) . . . . ?
C34A C35A C36A N4A 57.3(6) . . . . ?
C31A N4A C36A C35A 72.0(5) . . . . ?
C32A N4A C36A C35A -56.3(6) . . . . ?
C25B Pt2 N1B C1B -155.7(12) . . . . ?
C13B Pt2 N1B C1B -2.6(4) . . . . ?
N2B Pt2 N1B C1B 177.6(4) . . . . ?
C25B Pt2 N1B C5B 24.3(14) . . . . ?
C13B Pt2 N1B C5B 177.4(3) . . . . ?
N2B Pt2 N1B C5B -2.4(3) . . . . ?
C25B Pt2 N2B C12B 4.3(4) . . . . ?
C13B Pt2 N2B C12B 180(100) . . . . ?
N1B Pt2 N2B C12B -178.5(4) . . . . ?
C25B Pt2 N2B C9B -171.5(3) . . . . ?
C13B Pt2 N2B C9B 3.7(18) . . . . ?
N1B Pt2 N2B C9B 5.7(3) . . . . ?
C5B N1B C1B C2B 2.2(6) . . . . ?
Pt2 N1B C1B C2B -177.9(3) . . . . ?
N1B C1B C2B C3B 0.4(7) . . . . ?
C1B C2B C3B C4B -1.8(8) . . . . ?
C2B C3B C4B C5B 0.7(8) . . . . ?
C1B N1B C5B C4B -3.3(6) . . . . ?
Pt2 N1B C5B C4B 176.7(3) . . . . ?
C1B N1B C5B C9B 179.0(3) . . . . ?
Pt2 N1B C5B C9B -0.9(4) . . . . ?
C3B C4B C5B N1B 1.9(7) . . . . ?
C3B C4B C5B C9B 179.3(4) . . . . ?
C12B N2B C9B C8B -4.5(6) . . . . ?
Pt2 N2B C9B C8B 171.8(3) . . . . ?
C12B N2B C9B C5B 175.8(4) . . . . ?
Pt2 N2B C9B C5B -7.9(4) . . . . ?
C10B C8B C9B N2B 1.6(7) . . . . ?
C10B C8B C9B C5B -178.8(4) . . . . ?
N1B C5B C9B N2B 5.9(5) . . . . ?
C4B C5B C9B N2B -171.7(4) . . . . ?
N1B C5B C9B C8B -173.8(4) . . . . ?
C4B C5B C9B C8B 8.6(6) . . . . ?
C9B C8B C10B C11B 1.9(7) . . . . ?
C8B C10B C11B C12B -2.4(8) . . . . ?
C9B N2B C12B C11B 4.0(6) . . . . ?
Pt2 N2B C12B C11B -171.7(3) . . . . ?
C10B C11B C12B N2B -0.6(7) . . . . ?
C25B Pt2 C13B C18B 65.2(3) . . . . ?
N2B Pt2 C13B C18B -110.1(16) . . . . ?
N1B Pt2 C13B C18B -112.0(3) . . . . ?
C25B Pt2 C13B C14B -118.5(3) . . . . ?
N2B Pt2 C13B C14B 66.2(17) . . . . ?
N1B Pt2 C13B C14B 64.3(3) . . . . ?
C18B C13B C14B C15B -3.0(6) . . . . ?
Pt2 C13B C14B C15B -179.7(3) . . . . ?
C13B C14B C15B C16B 3.3(7) . . . . ?
C14B C15B C16B C17B -1.1(7) . . . . ?
C15B C16B C17B C18B -1.3(7) . . . . ?
C14B C13B C18B C17B 0.6(6) . . . . ?
Pt2 C13B C18B C17B 177.0(3) . . . . ?
C14B C13B C18B C19B 178.7(4) . . . . ?
Pt2 C13B C18B C19B -4.9(6) . . . . ?
C16B C17B C18B C13B 1.5(6) . . . . ?
C16B C17B C18B C19B -176.7(4) . . . . ?
C24B N3B C19B C18B 59.7(4) . . . . ?
C20B N3B C19B C18B -173.7(3) . . . . ?
C13B C18B C19B N3B 49.2(5) . . . . ?
C17B C18B C19B N3B -132.6(4) . . . . ?
C19B N3B C20B C21B 173.8(4) . . . . ?
C24B N3B C20B C21B -58.9(5) . . . . ?
N3B C20B C21B C22B 56.5(5) . . . . ?
C20B C21B C22B C23B -55.3(6) . . . . ?
C21B C22B C23B C24B 55.8(6) . . . . ?
C19B N3B C24B C23B -175.2(3) . . . . ?
C20B N3B C24B C23B 58.5(4) . . . . ?
C22B C23B C24B N3B -56.7(5) . . . . ?
C13B Pt2 C25B C26B -120.4(3) . . . . ?
N2B Pt2 C25B C26B 59.1(3) . . . . ?
N1B Pt2 C25B C26B 32.9(14) . . . . ?
C13B Pt2 C25B C30B 61.7(3) . . . . ?
N2B Pt2 C25B C30B -118.8(3) . . . . ?
N1B Pt2 C25B C30B -145.0(11) . . . . ?
C30B C25B C26B C27B -2.6(6) . . . . ?
Pt2 C25B C26B C27B 179.3(3) . . . . ?
C25B C26B C27B C28B 2.2(6) . . . . ?
C26B C27B C28B C29B -0.3(6) . . . . ?
C27B C28B C29B C30B -1.0(6) . . . . ?
C28B C29B C30B C25B 0.5(6) . . . . ?
C28B C29B C30B C31B 177.5(4) . . . . ?
C26B C25B C30B C29B 1.3(5) . . . . ?
Pt2 C25B C30B C29B 179.2(3) . . . . ?
C26B C25B C30B C31B -175.6(3) . . . . ?
Pt2 C25B C30B C31B 2.3(5) . . . . ?
C32B N4B C31B C30B 64.3(4) . . . . ?
C36B N4B C31B C30B -170.2(3) . . . . ?
C29B C30B C31B N4B -119.8(3) . . . . ?
C25B C30B C31B N4B 57.1(5) . . . . ?
C31B N4B C32B C33B -175.4(3) . . . . ?
C36B N4B C32B C33B 58.1(4) . . . . ?
N4B C32B C33B C34B -55.5(5) . . . . ?
C32B C33B C34B C35B 54.4(5) . . . . ?
C33B C34B C35B C36B -55.9(5) . . . . ?
C34B C35B C36B N4B 58.6(4) . . . . ?
C32B N4B C36B C35B -59.6(4) . . . . ?
C31B N4B C36B C35B 173.9(3) . . . . ?
